data_7230725
loop_
_publ_author_name
'Gonz\'alez, Luc\'ia'
'Graus, Sara'
'Tejedor, Rosa Mar\'ia'
'L\'opez, Pilar'
'Elguero, Jos\'e'
'Serrano, Jos\'e Luis'
'Uriel, Santiago'

_publ_section_title
;
 From diiodo Tr\"oger's bases towards halogen-bonded porous organic
 crystalline materials
;
_journal_issue 23
_journal_name_full CrystEngComm
_journal_page_first 3167
_journal_paper_doi 10.1039/C8CE00557E
_journal_volume 20
_journal_year 2018
_chemical_formula_sum 'C16 H14 Cl2 I2 N2'
_chemical_formula_weight 558.99
_space_group_crystal_system orthorhombic
_space_group_IT_number 45
_space_group_name_Hall 'I 2 -2c'
_space_group_name_H-M_alt 'I b a 2'
_symmetry_space_group_name_Hall 'I 2 -2c'
_symmetry_space_group_name_H-M 'I b a 2'
_atom_sites_solution_hydrogens mixed
_audit_creation_method SHELXL-2018/3
_audit_update_record
;
2018-05-11 deposited with the CCDC.
2018-05-24 downloaded from the CCDC.
;
_cell_angle_alpha 90
_cell_angle_beta 90
_cell_angle_gamma 90
_cell_formula_units_Z 8
_cell_length_a 17.8602(6)
_cell_length_b 17.9174(6)
_cell_length_c 11.0199(4)
_cell_measurement_temperature 293(2)
_cell_volume 3526.5(2)
_computing_cell_refinement
;
CrysAlis RED, Oxford Diffraction Ltd.,
Version 1.171.29.10 (release 13-04-2006 CrysAlis171 .NET)
(compiled Apr 13 2006,12:24:59)
;
_computing_data_collection
;
CrysAlis CCD, Oxford Diffraction Ltd.,
Version 1.171.29.10 (release 13-04-2006 CrysAlis171 .NET)
(compiled Apr 13 2006,12:24:59)
;
_computing_data_reduction
;
CrysAlis RED, Oxford Diffraction Ltd.,
Version 1.171.29.10 (release 13-04-2006 CrysAlis171 .NET)
(compiled Apr 13 2006,12:24:59)
;
_computing_structure_refinement 'SHELXL-2018/3 (Sheldrick, 2018)'
_computing_structure_solution 'SHELXTL Br\"uker'
_diffrn_ambient_temperature 293(2)
_diffrn_detector_area_resol_mean 16.3990
_diffrn_measured_fraction_theta_full 0.979
_diffrn_measured_fraction_theta_max 0.979
_diffrn_measurement_device_type 'Xcalibur, Oxford Diffraction'
_diffrn_measurement_method '\w scans'
_diffrn_radiation_monochromator graphite
_diffrn_radiation_source 'Enhance (Mo) X-ray Source'
_diffrn_radiation_type MoK\a
_diffrn_radiation_wavelength 0.71073
_diffrn_reflns_av_R_equivalents 0.1321
_diffrn_reflns_av_unetI/netI 0.0629
_diffrn_reflns_Laue_measured_fraction_full 0.979
_diffrn_reflns_Laue_measured_fraction_max 0.979
_diffrn_reflns_limit_h_max 21
_diffrn_reflns_limit_h_min -21
_diffrn_reflns_limit_k_max 19
_diffrn_reflns_limit_k_min -21
_diffrn_reflns_limit_l_max 12
_diffrn_reflns_limit_l_min -10
_diffrn_reflns_number 8976
_diffrn_reflns_point_group_measured_fraction_full 0.862
_diffrn_reflns_point_group_measured_fraction_max 0.862
_diffrn_reflns_theta_full 24.752
_diffrn_reflns_theta_max 24.752
_diffrn_reflns_theta_min 3.145
_exptl_absorpt_coefficient_mu 3.867
_exptl_absorpt_correction_T_max 0.922
_exptl_absorpt_correction_T_min 0.548
_exptl_absorpt_correction_type multi-scan
_exptl_absorpt_process_details
;
CrysAlis RED, Oxford Diffraction Ltd.,
Version 1.171.29.10 (release 13-04-2006 CrysAlis171 .NET)
(compiled Apr 13 2006,12:24:59)
Empirical absorption correction using spherical harmonics,
 implemented in SCALE3 ABSPACK scaling algorithm.
;
_exptl_crystal_colour Yellow
_exptl_crystal_density_diffrn 2.106
_exptl_crystal_description Plate
_exptl_crystal_F_000 2112
_exptl_crystal_size_max 0.17
_exptl_crystal_size_mid 0.15
_exptl_crystal_size_min 0.03
_refine_diff_density_max 1.840
_refine_diff_density_min -2.291
_refine_diff_density_rms 0.320
_refine_ls_abs_structure_details
;
 Classical Flack method preferred over Parsons because s.u. lower.
;
_refine_ls_abs_structure_Flack -0.02(8)
_refine_ls_extinction_method none
_refine_ls_goodness_of_fit_ref 1.763
_refine_ls_hydrogen_treatment constr
_refine_ls_matrix_type full
_refine_ls_number_parameters 194
_refine_ls_number_reflns 2614
_refine_ls_number_restraints 1
_refine_ls_restrained_S_all 1.763
_refine_ls_R_factor_all 0.0652
_refine_ls_R_factor_gt 0.0646
_refine_ls_shift/su_max 0.000
_refine_ls_shift/su_mean 0.000
_refine_ls_structure_factor_coef Fsqd
_refine_ls_weighting_details 'w=1/[\s^2^(Fo^2^)+(0.0683P)^2^+4.2667P] where P=(Fo^2^+2Fc^2^)/3'
_refine_ls_weighting_scheme calc
_refine_ls_wR_factor_gt 0.1603
_refine_ls_wR_factor_ref 0.1611
_reflns_Friedel_coverage 0.660
_reflns_Friedel_fraction_full 0.730
_reflns_Friedel_fraction_max 0.730
_reflns_number_gt 2553
_reflns_number_total 2614
_reflns_threshold_expression 'I > 2\s(I)'
_cod_data_source_file c8ce00557e2.cif
_cod_data_source_block shelx_CCDC2
_cod_depositor_comments 'Adding full bibliography for 7230723--7230726.cif.'
_cod_database_code 7230725
_shelx_shelxl_version_number 2018/3
_shelx_space_group_comment
;
The symmetry employed for this shelxl refinement is uniquely defined
by the following loop, which should always be used as a source of
symmetry information in preference to the above space-group names.
They are only intended as comments.
;

loop_
_space_group_symop_operation_xyz
'x, y, z'
'-x, -y, z'
'x+1/2, -y+1/2, z'
'-x+1/2, y+1/2, z'
'x+1/2, y+1/2, z+1/2'
'-x+1/2, -y+1/2, z+1/2'
'x+1, -y+1, z+1/2'
'-x+1, y+1, z+1/2'

loop_
_atom_site_label
_atom_site_type_symbol
_atom_site_fract_x
_atom_site_fract_y
_atom_site_fract_z
_atom_site_U_iso_or_equiv
_atom_site_adp_type
_atom_site_occupancy
_atom_site_site_symmetry_order
_atom_site_calc_flag
_atom_site_refinement_flags_posn
_atom_site_refinement_flags_adp
_atom_site_refinement_flags_occupancy
I1 I 0.21568(4) 0.45583(5) 0.19520(9) 0.0222(3) Uani 1 1 d . . .
C1 C 0.3123(8) 0.4503(9) 0.3050(13) 0.023(3) Uani 1 1 d . . .
N1 N 0.4933(6) 0.4331(9) 0.5480(13) 0.025(3) Uani 1 1 d . . .
I2 I 0.48725(5) 0.72786(5) 0.17853(11) 0.0285(4) Uani 1 1 d . . .
C2 C 0.3388(8) 0.5146(9) 0.3615(13) 0.022(3) Uani 1 1 d . . .
H2 H 0.314936 0.560148 0.349195 0.027 Uiso 1 1 calc R U .
N2 N 0.5646(6) 0.9801(7) 0.5567(11) 0.019(2) Uani 1 1 d . . .
C3 C 0.4008(6) 0.5100(10) 0.4360(15) 0.022(3) Uani 1 1 d . . .
C4 C 0.4327(7) 0.4413(9) 0.4605(13) 0.017(3) Uani 1 1 d . . .
C5 C 0.4074(8) 0.3781(9) 0.4033(14) 0.022(3) Uani 1 1 d . . .
H5 H 0.430743 0.332499 0.417499 0.026 Uiso 1 1 calc R U .
C6 C 0.3463(8) 0.3821(9) 0.3232(13) 0.025(3) Uani 1 1 d . . .
H6 H 0.329208 0.339700 0.283266 0.030 Uiso 1 1 calc R U .
C7 C 0.5659(8) 0.4196(9) 0.4900(14) 0.022(3) Uani 1 1 d . . .
H7A H 0.559697 0.382694 0.426372 0.026 Uiso 1 1 calc R U .
H7B H 0.600291 0.399352 0.549589 0.026 Uiso 1 1 calc R U .
C8 C 0.500000 0.500000 0.623(2) 0.020(4) Uiso 1 2 d S . P
H8A H 0.456270 0.504280 0.674686 0.024 Uiso 1 1 d R U .
C10 C 0.5129(8) 0.8131(10) 0.3002(14) 0.025(3) Uani 1 1 d . . .
C11 C 0.5867(8) 0.8338(10) 0.3214(14) 0.025(3) Uani 1 1 d . . .
H11 H 0.625385 0.810601 0.279445 0.029 Uiso 1 1 calc R U .
C12 C 0.6024(7) 0.8895(8) 0.4056(15) 0.023(3) Uani 1 1 d . . .
H12 H 0.651952 0.902686 0.420047 0.028 Uiso 1 1 calc R U .
C13 C 0.5469(8) 0.9252(9) 0.4675(14) 0.018(3) Uani 1 1 d . . .
C14 C 0.4714(8) 0.9060(8) 0.4419(13) 0.019(3) Uani 1 1 d . . .
C15 C 0.4551(8) 0.8500(8) 0.3620(13) 0.020(3) Uani 1 1 d . . .
H15 H 0.405545 0.836361 0.348554 0.024 Uiso 1 1 calc R U .
C16 C 0.500000 1.000000 0.636(2) 0.018(4) Uiso 1 2 d S . P
H16A H 0.487000 0.958070 0.687079 0.021 Uiso 1 1 d R U .
C17 C 0.5927(8) 1.0501(8) 0.5023(14) 0.018(3) Uani 1 1 d . . .
H17A H 0.630620 1.038501 0.442139 0.022 Uiso 1 1 calc R U .
H17B H 0.615648 1.080563 0.564739 0.022 Uiso 1 1 calc R U .
Cl50 Cl 0.2620(3) 0.6570(3) 0.1194(6) 0.0592(14) Uani 1 1 d . . .
C50 C 0.2802(12) 0.7472(12) 0.064(2) 0.047(5) Uani 1 1 d . . .
H50A H 0.330532 0.749127 0.031084 0.057 Uiso 1 1 calc R U .
H50B H 0.277210 0.782803 0.130232 0.057 Uiso 1 1 calc R U .
Cl51 Cl 0.2152(4) 0.7721(4) -0.0502(10) 0.086(3) Uani 1 1 d . . .

loop_
_atom_site_aniso_label
_atom_site_aniso_U_11
_atom_site_aniso_U_22
_atom_site_aniso_U_33
_atom_site_aniso_U_23
_atom_site_aniso_U_13
_atom_site_aniso_U_12
I1 0.0163(5) 0.0342(5) 0.0162(6) -0.0006(4) -0.0044(4) 0.0003(3)
C1 0.020(7) 0.042(9) 0.007(7) 0.000(6) -0.002(6) -0.006(6)
N1 0.016(6) 0.048(8) 0.012(7) 0.010(6) -0.003(5) -0.005(6)
I2 0.0300(6) 0.0355(6) 0.0201(6) -0.0091(5) -0.0063(5) 0.0044(3)
C2 0.019(6) 0.033(8) 0.014(8) -0.005(6) 0.003(6) -0.001(6)
N2 0.019(5) 0.029(6) 0.008(6) 0.001(5) -0.003(4) 0.000(5)
C3 0.011(5) 0.044(10) 0.010(7) -0.003(6) 0.001(6) 0.011(7)
C4 0.009(6) 0.027(7) 0.013(8) -0.001(6) -0.003(6) -0.004(5)
C5 0.014(6) 0.037(8) 0.014(8) 0.009(7) 0.004(5) 0.001(5)
C6 0.021(7) 0.032(8) 0.021(8) -0.004(6) 0.006(6) -0.005(6)
C7 0.015(6) 0.032(9) 0.019(8) 0.000(7) 0.002(6) 0.003(6)
C10 0.022(8) 0.040(9) 0.014(8) -0.011(7) -0.004(5) -0.001(6)
C11 0.010(6) 0.043(9) 0.020(8) -0.001(7) 0.006(5) 0.008(6)
C12 0.015(6) 0.035(8) 0.021(8) -0.001(7) -0.002(5) -0.005(6)
C13 0.015(6) 0.023(8) 0.016(7) 0.005(6) 0.000(5) -0.001(5)
C14 0.016(6) 0.024(8) 0.017(9) 0.008(6) 0.002(6) -0.005(6)
C15 0.018(6) 0.027(8) 0.015(7) 0.000(6) 0.003(5) -0.002(6)
C17 0.024(7) 0.016(7) 0.015(8) 0.000(5) 0.003(6) 0.001(5)
Cl50 0.053(3) 0.066(3) 0.058(4) 0.005(3) 0.017(3) -0.014(3)
C50 0.043(10) 0.043(11) 0.056(16) -0.013(11) 0.004(10) -0.007(8)
Cl51 0.049(3) 0.062(4) 0.147(10) 0.008(4) -0.035(4) 0.005(2)

loop_
_atom_type_symbol
_atom_type_description
_atom_type_scat_dispersion_real
_atom_type_scat_dispersion_imag
_atom_type_scat_source
C C 0.0033 0.0016 'International Tables Vol C Tables 4.2.6.8 and 6.1.1.4'
H H 0.0000 0.0000 'International Tables Vol C Tables 4.2.6.8 and 6.1.1.4'
N N 0.0061 0.0033 'International Tables Vol C Tables 4.2.6.8 and 6.1.1.4'
Cl Cl 0.1484 0.1585 'International Tables Vol C Tables 4.2.6.8 and 6.1.1.4'
I I -0.4742 1.8119 'International Tables Vol C Tables 4.2.6.8 and 6.1.1.4'

loop_
_geom_angle_atom_site_label_1
_geom_angle_atom_site_label_2
_geom_angle_atom_site_label_3
_geom_angle
_geom_angle_site_symmetry_1
_geom_angle_site_symmetry_3
C6 C1 C2 121.3(14) . .
C6 C1 I1 119.0(11) . .
C2 C1 I1 119.7(12) . .
C4 N1 C8 110.6(12) . .
C4 N1 C7 112.6(12) . .
C8 N1 C7 108.0(10) . .
C3 C2 C1 119.2(15) . .
C3 C2 H2 120.4 . .
C1 C2 H2 120.4 . .
C13 N2 C17 112.3(11) . .
C13 N2 C16 113.4(10) . .
C17 N2 C16 107.3(10) . .
C2 C3 C4 120.0(15) . .
C2 C3 C7 119.9(14) . 2_665
C4 C3 C7 120.1(12) . 2_665
C5 C4 C3 120.6(13) . .
C5 C4 N1 117.7(15) . .
C3 C4 N1 121.7(14) . .
C4 C5 C6 120.1(15) . .
C4 C5 H5 120.0 . .
C6 C5 H5 120.0 . .
C1 C6 C5 118.6(15) . .
C1 C6 H6 120.7 . .
C5 C6 H6 120.7 . .
N1 C7 C3 112.5(12) . 2_665
N1 C7 H7A 109.1 . .
C3 C7 H7A 109.1 2_665 .
N1 C7 H7B 109.1 . .
C3 C7 H7B 109.1 2_665 .
H7A C7 H7B 107.8 . .
N1 C8 N1 111.2(18) 2_665 .
N1 C8 H8A 109.5 2_665 .
N1 C8 H8A 109.3 . .
N1 C8 H8A 109.3(6) 2_665 2_665
N1 C8 H8A 109.5(6) . 2_665
H8A C8 H8A 108.0 . 2_665
C11 C10 C15 119.4(15) . .
C11 C10 I2 120.8(12) . .
C15 C10 I2 119.7(11) . .
C10 C11 C12 119.7(13) . .
C10 C11 H11 120.2 . .
C12 C11 H11 120.2 . .
C13 C12 C11 121.6(12) . .
C13 C12 H12 119.2 . .
C11 C12 H12 119.2 . .
C12 C13 C14 118.5(15) . .
C12 C13 N2 120.5(13) . .
C14 C13 N2 120.9(13) . .
C15 C14 C13 120.5(14) . .
C15 C14 C17 119.7(13) . 2_675
C13 C14 C17 119.8(14) . 2_675
C14 C15 C10 120.1(14) . .
C14 C15 H15 119.9 . .
C10 C15 H15 119.9 . .
N2 C16 N2 108.5(15) 2_675 .
N2 C16 H16A 110.0 2_675 .
N2 C16 H16A 110.0 . .
N2 C16 H16A 110.0(6) 2_675 2_675
N2 C16 H16A 110.0(6) . 2_675
H16A C16 H16A 108.3 . 2_675
N2 C17 C14 110.9(12) . 2_675
N2 C17 H17A 109.5 . .
C14 C17 H17A 109.5 2_675 .
N2 C17 H17B 109.5 . .
C14 C17 H17B 109.5 2_675 .
H17A C17 H17B 108.0 . .
Cl50 C50 Cl51 110.9(12) . .
Cl50 C50 H50A 109.5 . .
Cl51 C50 H50A 109.5 . .
Cl50 C50 H50B 109.5 . .
Cl51 C50 H50B 109.5 . .
H50A C50 H50B 108.0 . .

loop_
_geom_bond_atom_site_label_1
_geom_bond_atom_site_label_2
_geom_bond_distance
_geom_bond_site_symmetry_2
I1 C1 2.111(14) .
C1 C6 1.38(2) .
C1 C2 1.39(2) .
N1 C4 1.456(18) .
N1 C8 1.46(2) .
N1 C7 1.466(19) .
I2 C10 2.084(16) .
C2 C3 1.38(2) .
C2 H2 0.9300 .
N2 C13 1.43(2) .
N2 C17 1.478(19) .
N2 C16 1.488(16) .
C3 C4 1.38(2) .
C3 C7 1.52(2) 2_665
C4 C5 1.37(2) .
C5 C6 1.40(2) .
C5 H5 0.9300 .
C6 H6 0.9300 .
C7 H7A 0.9700 .
C7 H7B 0.9700 .
C8 H8A 0.9700 .
C8 H8A 0.9700 2_665
C10 C11 1.39(2) .
C10 C15 1.40(2) .
C11 C12 1.39(2) .
C11 H11 0.9300 .
C12 C13 1.36(2) .
C12 H12 0.9300 .
C13 C14 1.42(2) .
C14 C15 1.37(2) .
C14 C17 1.54(2) 2_675
C15 H15 0.9300 .
C16 H16A 0.9699 .
C16 H16A 0.9700 2_675
C17 H17A 0.9700 .
C17 H17B 0.9700 .
Cl50 C50 1.76(2) .
C50 Cl51 1.77(3) .
C50 H50A 0.9700 .
C50 H50B 0.9700 .
